data_7159752
loop_
_publ_author_name
'Huo, Shou-Chih'
'Indurmuddam, Ranadheer Reddy'
'Hong, Bor-Cherng'
'Lu, Chuan-Fu'
'Chien, Su-Ying'

_publ_section_title
;
 The hamburger-shape photocatalyst: thioxanthone-based chiral
 [2.2]paracyclophane for enantioselective visible-light photocatalysis of
 3-methylquinoxalin-2(1<i>H</i>)-one and styrenes.
;
_journal_issue 47
_journal_name_full 'Organic &amp; biomolecular chemistry'
_journal_page_first 9330
_journal_page_last 9336
_journal_paper_doi 10.1039/d3ob01580g
_journal_volume 21
_journal_year 2023
_chemical_formula_sum 'C19 H18 O4'
_chemical_formula_weight 310.33
_space_group_crystal_system orthorhombic
_space_group_IT_number 19
_space_group_name_Hall 'P 2ac 2ab'
_space_group_name_H-M_alt 'P 21 21 21'
_atom_sites_solution_hydrogens geom
_audit_creation_method SHELXL-2019/1
_audit_update_record
;
2023-07-10 deposited with the CCDC.	2023-11-21 downloaded from the CCDC.
;
_cell_angle_alpha 90
_cell_angle_beta 90
_cell_angle_gamma 90
_cell_formula_units_Z 4
_cell_length_a 7.8405(4)
_cell_length_b 10.9929(6)
_cell_length_c 17.4746(9)
_cell_measurement_reflns_used 3972
_cell_measurement_temperature 200(2)
_cell_measurement_theta_max 77.0600
_cell_measurement_theta_min 4.5810
_cell_volume 1506.13(14)
_computing_cell_refinement 'CrysAlisPro 1.171.39.46 (Rigaku OD, 2018)'
_computing_data_collection 'CrysAlisPro 1.171.39.46 (Rigaku OD, 2018)'
_computing_data_reduction 'CrysAlisPro 1.171.39.46 (Rigaku OD, 2018)'
_computing_structure_refinement 'SHELXL-2019/1 (Sheldrick, 2019)'
_diffrn_ambient_temperature 200(2)
_diffrn_detector_area_resol_mean 10.2496
_diffrn_measured_fraction_theta_full 1.000
_diffrn_measured_fraction_theta_max 1.000
_diffrn_measurement_device_type 'Xcalibur, Atlas, Gemini'
_diffrn_measurement_method '\w scans'
_diffrn_radiation_type CuK\a
_diffrn_radiation_wavelength 1.54178
_diffrn_reflns_av_R_equivalents 0.0808
_diffrn_reflns_av_unetI/netI 0.0636
_diffrn_reflns_Laue_measured_fraction_full 1.000
_diffrn_reflns_Laue_measured_fraction_max 1.000
_diffrn_reflns_limit_h_max 7
_diffrn_reflns_limit_h_min -9
_diffrn_reflns_limit_k_max 13
_diffrn_reflns_limit_k_min -13
_diffrn_reflns_limit_l_max 21
_diffrn_reflns_limit_l_min -20
_diffrn_reflns_number 7840
_diffrn_reflns_point_group_measured_fraction_full 1.000
_diffrn_reflns_point_group_measured_fraction_max 1.000
_diffrn_reflns_theta_full 67.679
_diffrn_reflns_theta_max 67.999
_diffrn_reflns_theta_min 4.752
_diffrn_source 'fine-focus sealed X-ray tube'
_exptl_absorpt_coefficient_mu 0.780
_exptl_absorpt_correction_T_max 1.00000
_exptl_absorpt_correction_T_min 0.75600
_exptl_absorpt_correction_type multi-scan
_exptl_absorpt_process_details
; 
CrysAlisPro 1.171.39.46 (Rigaku Oxford Diffraction, 2018) 
Empirical absorption correction using spherical harmonics, 
 implemented in SCALE3 ABSPACK scaling algorithm. 
;
_exptl_crystal_colour colourless
_exptl_crystal_density_diffrn 1.369
_exptl_crystal_description prism
_exptl_crystal_F_000 656
_exptl_crystal_size_max 0.286
_exptl_crystal_size_mid 0.283
_exptl_crystal_size_min 0.149
_refine_diff_density_max 0.387
_refine_diff_density_min -0.276
_refine_diff_density_rms 0.061
_refine_ls_abs_structure_details
; 
 Flack x determined using 812 quotients [(I+)-(I-)]/[(I+)+(I-)] 
 (Parsons, Flack and Wagner, Acta Cryst. B69 (2013) 249-259). 
;
_refine_ls_abs_structure_Flack -0.4(4)
_refine_ls_extinction_method none
_refine_ls_goodness_of_fit_ref 1.044
_refine_ls_hydrogen_treatment constr
_refine_ls_matrix_type full
_refine_ls_number_parameters 209
_refine_ls_number_reflns 2741
_refine_ls_number_restraints 0
_refine_ls_restrained_S_all 1.044
_refine_ls_R_factor_all 0.0757
_refine_ls_R_factor_gt 0.0674
_refine_ls_shift/su_max 0.000
_refine_ls_shift/su_mean 0.000
_refine_ls_structure_factor_coef Fsqd
_refine_ls_weighting_details 'w=1/[\s^2^(Fo^2^)+(0.1272P)^2^+0.0460P] where P=(Fo^2^+2Fc^2^)/3'
_refine_ls_weighting_scheme calc
_refine_ls_wR_factor_gt 0.1791
_refine_ls_wR_factor_ref 0.1917
_reflns_Friedel_coverage 0.718
_reflns_Friedel_fraction_full 1.000
_reflns_Friedel_fraction_max 1.000
_reflns_number_gt 2362
_reflns_number_total 2741
_reflns_threshold_expression 'I > 2\s(I)'
_cod_data_source_file d3ob01580g2.cif
_cod_data_source_block ic21559
_cod_database_code 7159752
_shelx_shelxl_version_number 2019/1
_shelx_space_group_comment
; 
The symmetry employed for this shelxl refinement is uniquely defined 
by the following loop, which should always be used as a source of 
symmetry information in preference to the above space-group names. 
They are only intended as comments. 
;
_shelx_estimated_absorpt_t_min 0.808
_shelx_estimated_absorpt_t_max 0.893

loop_
_space_group_symop_operation_xyz
'x, y, z'
'-x+1/2, -y, z+1/2'
'-x, y+1/2, -z+1/2'
'x+1/2, -y+1/2, -z'

loop_
_atom_site_label
_atom_site_type_symbol
_atom_site_fract_x
_atom_site_fract_y
_atom_site_fract_z
_atom_site_U_iso_or_equiv
_atom_site_adp_type
_atom_site_occupancy
_atom_site_site_symmetry_order
_atom_site_calc_flag
_atom_site_refinement_flags_posn
_atom_site_refinement_flags_adp
_atom_site_refinement_flags_occupancy
_atom_site_disorder_assembly
_atom_site_disorder_group
O1 O 0.7731(7) 0.5806(5) 0.7332(2) 0.0753(14) Uani 1 1 d . . . . .
O2 O 0.7162(6) 0.7574(3) 0.6772(2) 0.0566(9) Uani 1 1 d . . . . .
H2A H 0.665077 0.769873 0.718713 0.085 Uiso 1 1 calc R U . . .
O3 O 0.4651(6) 0.3487(3) 0.7025(3) 0.0630(11) Uani 1 1 d . . . . .
O4 O 0.4095(5) 0.5396(3) 0.66464(18) 0.0469(8) Uani 1 1 d . . . . .
C1 C 0.9703(6) 0.5116(4) 0.5947(3) 0.0415(9) Uani 1 1 d . . . . .
C2 C 0.8598(6) 0.6110(4) 0.6024(3) 0.0390(9) Uani 1 1 d . . . . .
C3 C 0.8052(6) 0.6736(3) 0.5374(3) 0.0393(9) Uani 1 1 d . . . . .
H3A H 0.730575 0.741033 0.543309 0.047 Uiso 1 1 calc R U . . .
C4 C 0.8565(7) 0.6404(4) 0.4646(3) 0.0432(10) Uani 1 1 d . . . . .
C5 C 0.9957(7) 0.5616(4) 0.4603(3) 0.0472(11) Uani 1 1 d . . . . .
H5A H 1.053656 0.551349 0.412985 0.057 Uiso 1 1 calc R U . . .
C6 C 1.0498(6) 0.4987(4) 0.5239(3) 0.0461(10) Uani 1 1 d . . . . .
H6A H 1.144032 0.444865 0.519370 0.055 Uiso 1 1 calc R U . . .
C7 C 0.9824(7) 0.4068(5) 0.6500(3) 0.0535(12) Uani 1 1 d . . . . .
H7A H 0.984473 0.439338 0.702814 0.064 Uiso 1 1 calc R U . . .
H7B H 1.091322 0.363451 0.641227 0.064 Uiso 1 1 calc R U . . .
C8 C 0.8306(6) 0.3129(5) 0.6428(3) 0.0517(12) Uani 1 1 d . . . . .
H8A H 0.878250 0.230030 0.636737 0.062 Uiso 1 1 calc R U . . .
H8B H 0.763163 0.314176 0.690676 0.062 Uiso 1 1 calc R U . . .
C9 C 0.7128(6) 0.3396(4) 0.5757(3) 0.0398(9) Uani 1 1 d . . . . .
C10 C 0.5699(5) 0.4168(4) 0.5815(3) 0.0372(9) Uani 1 1 d . . . . .
C11 C 0.5185(6) 0.4857(4) 0.5187(2) 0.0382(9) Uani 1 1 d . . . . .
H11A H 0.427593 0.542093 0.524365 0.046 Uiso 1 1 calc R U . . .
C12 C 0.5977(6) 0.4735(4) 0.4475(2) 0.0410(10) Uani 1 1 d . . . . .
C13 C 0.7103(7) 0.3761(4) 0.4385(3) 0.0450(10) Uani 1 1 d . . . . .
H13A H 0.747732 0.353874 0.388722 0.054 Uiso 1 1 calc R U . . .
C14 C 0.7680(6) 0.3118(4) 0.5015(3) 0.0439(10) Uani 1 1 d . . . . .
H14A H 0.846920 0.247256 0.494254 0.053 Uiso 1 1 calc R U . . .
C15 C 0.5901(7) 0.5741(5) 0.3893(3) 0.0547(13) Uani 1 1 d . . . . .
H15A H 0.482173 0.619589 0.395985 0.066 Uiso 1 1 calc R U . . .
H15B H 0.589396 0.538051 0.337391 0.066 Uiso 1 1 calc R U . . .
C16 C 0.7440(9) 0.6654(5) 0.3957(3) 0.0568(14) Uani 1 1 d . . . . .
H16A H 0.813864 0.659921 0.348640 0.068 Uiso 1 1 calc R U . . .
H16B H 0.699044 0.749385 0.399250 0.068 Uiso 1 1 calc R U . . .
C17 C 0.7846(6) 0.6464(5) 0.6779(3) 0.0461(10) Uani 1 1 d . . . . .
C18 C 0.4789(6) 0.4302(4) 0.6557(3) 0.0419(10) Uani 1 1 d . . . . .
C19 C 0.3317(9) 0.5672(5) 0.7376(3) 0.0583(14) Uani 1 1 d . . . . .
H19A H 0.285743 0.650106 0.736502 0.087 Uiso 1 1 calc R U . . .
H19B H 0.239084 0.509479 0.747570 0.087 Uiso 1 1 calc R U . . .
H19C H 0.417501 0.560802 0.778167 0.087 Uiso 1 1 calc R U . . .

loop_
_atom_site_aniso_label
_atom_site_aniso_U_11
_atom_site_aniso_U_22
_atom_site_aniso_U_33
_atom_site_aniso_U_23
_atom_site_aniso_U_13
_atom_site_aniso_U_12
O1 0.092(3) 0.089(3) 0.045(2) 0.012(2) 0.008(2) 0.027(3)
O2 0.073(2) 0.0451(17) 0.0516(19) -0.0030(14) 0.0201(18) 0.0086(17)
O3 0.066(2) 0.0514(19) 0.072(2) 0.0187(18) 0.027(2) 0.0042(18)
O4 0.0584(19) 0.0419(16) 0.0405(16) 0.0012(13) 0.0087(14) 0.0105(14)
C1 0.033(2) 0.042(2) 0.050(2) -0.0066(18) -0.0042(17) -0.0005(17)
C2 0.038(2) 0.0351(19) 0.044(2) -0.0043(16) 0.0010(17) -0.0048(17)
C3 0.041(2) 0.0294(17) 0.047(2) 0.0003(17) 0.0080(18) -0.0028(15)
C4 0.050(2) 0.0335(19) 0.046(2) 0.0072(17) 0.012(2) -0.0069(18)
C5 0.048(2) 0.042(2) 0.052(2) -0.0062(19) 0.019(2) -0.0056(19)
C6 0.032(2) 0.042(2) 0.064(3) -0.011(2) 0.0058(19) -0.0016(17)
C7 0.052(3) 0.056(3) 0.053(3) -0.003(2) -0.012(2) 0.012(2)
C8 0.048(2) 0.047(2) 0.060(3) 0.019(2) 0.011(2) 0.014(2)
C9 0.040(2) 0.0305(18) 0.049(2) 0.0038(16) 0.0055(19) -0.0009(17)
C10 0.0312(18) 0.035(2) 0.046(2) -0.0003(17) 0.0069(17) -0.0028(16)
C11 0.033(2) 0.038(2) 0.043(2) -0.0051(17) -0.0002(16) -0.0006(16)
C12 0.042(2) 0.042(2) 0.040(2) -0.0057(18) -0.0032(17) 0.0009(17)
C13 0.048(2) 0.040(2) 0.048(2) -0.0132(17) 0.005(2) -0.0049(18)
C14 0.040(2) 0.0325(18) 0.059(3) -0.0054(18) 0.011(2) -0.0008(17)
C15 0.065(3) 0.063(3) 0.036(2) 0.000(2) -0.006(2) 0.014(3)
C16 0.084(4) 0.049(3) 0.037(2) 0.0108(19) 0.013(2) 0.007(3)
C17 0.044(2) 0.051(2) 0.043(2) -0.0049(19) 0.0013(19) 0.005(2)
C18 0.040(2) 0.039(2) 0.047(2) 0.0058(17) 0.0090(18) 0.0012(17)
C19 0.073(4) 0.057(3) 0.046(3) -0.004(2) 0.013(3) 0.005(3)

loop_
_atom_type_symbol
_atom_type_description
_atom_type_scat_dispersion_real
_atom_type_scat_dispersion_imag
_atom_type_scat_source
C C 0.0181 0.0091 'International Tables Vol C Tables 4.2.6.8 and 6.1.1.4'
H H 0.0000 0.0000 'International Tables Vol C Tables 4.2.6.8 and 6.1.1.4'
O O 0.0492 0.0322 'International Tables Vol C Tables 4.2.6.8 and 6.1.1.4'

loop_
_geom_angle_atom_site_label_1
_geom_angle_atom_site_label_2
_geom_angle_atom_site_label_3
_geom_angle
_geom_angle_site_symmetry_1
_geom_angle_site_symmetry_3
_geom_angle_publ_flag
C18 O4 C19 117.8(4) . . ?
C6 C1 C2 116.2(4) . . ?
C6 C1 C7 117.6(4) . . ?
C2 C1 C7 125.0(4) . . ?
C3 C2 C1 119.7(4) . . ?
C3 C2 C17 117.9(4) . . ?
C1 C2 C17 122.1(4) . . ?
C4 C3 C2 122.0(4) . . ?
C3 C4 C5 116.2(5) . . ?
C3 C4 C16 120.8(4) . . ?
C5 C4 C16 121.6(4) . . ?
C6 C5 C4 120.6(4) . . ?
C5 C6 C1 121.9(4) . . ?
C1 C7 C8 113.6(4) . . ?
C9 C8 C7 113.1(4) . . ?
C14 C9 C10 116.4(4) . . ?
C14 C9 C8 118.9(4) . . ?
C10 C9 C8 122.9(4) . . ?
C11 C10 C9 120.0(4) . . ?
C11 C10 C18 119.7(4) . . ?
C9 C10 C18 120.3(4) . . ?
C10 C11 C12 121.4(4) . . ?
C11 C12 C13 117.0(4) . . ?
C11 C12 C15 121.0(4) . . ?
C13 C12 C15 120.8(4) . . ?
C14 C13 C12 120.6(4) . . ?
C13 C14 C9 121.6(4) . . ?
C12 C15 C16 113.0(4) . . ?
C4 C16 C15 112.7(4) . . ?
O1 C17 O2 121.7(5) . . ?
O1 C17 C2 125.3(5) . . ?
O2 C17 C2 112.8(4) . . ?
O3 C18 O4 123.4(4) . . ?
O3 C18 C10 123.8(4) . . ?
O4 C18 C10 112.8(4) . . ?

loop_
_geom_bond_atom_site_label_1
_geom_bond_atom_site_label_2
_geom_bond_distance
_geom_bond_site_symmetry_2
_geom_bond_publ_flag
O1 C17 1.210(7) . ?
O2 C17 1.333(6) . ?
O3 C18 1.217(6) . ?
O4 C18 1.330(6) . ?
O4 C19 1.445(6) . ?
C1 C6 1.392(7) . ?
C1 C2 1.401(7) . ?
C1 C7 1.507(7) . ?
C2 C3 1.396(6) . ?
C2 C17 1.496(6) . ?
C3 C4 1.383(6) . ?
C4 C5 1.395(7) . ?
C4 C16 1.518(8) . ?
C5 C6 1.376(7) . ?
C7 C8 1.581(8) . ?
C8 C9 1.522(7) . ?
C9 C14 1.400(7) . ?
C9 C10 1.409(6) . ?
C10 C11 1.394(6) . ?
C10 C18 1.487(6) . ?
C11 C12 1.397(6) . ?
C12 C13 1.397(6) . ?
C12 C15 1.504(7) . ?
C13 C14 1.385(7) . ?
C15 C16 1.573(9) . ?
